data_1570546
loop_
_publ_author_name
'Okumatsu, Daichi'
'Kiyokawa, Kensuke'
'Bao Nguyen, Linh Tran'
'Abe, Manabu'
'Minakata, Satoshi'

_publ_section_title
;
 Photoexcitation of (diarylmethylene)amino benziodoxolones for
 alkylamination of styrene derivatives with carboxylic acids.
;
_journal_issue 3
_journal_name_full 'Chemical science'
_journal_page_first 1068
_journal_page_last 1076
_journal_paper_doi 10.1039/d3sc06090j
_journal_volume 15
_journal_year 2024
_chemical_formula_moiety 'C32 H33 N3'
_chemical_formula_sum 'C32 H33 N3'
_chemical_formula_weight 459.61
_chemical_name_systematic N-(2-(1-methylcyclohexyl)-1,1-di(pyridin-2-yl)ethyl)-1,1-diphenylmethanimine
_space_group_crystal_system triclinic
_space_group_IT_number 2
_space_group_name_Hall '-P 1'
_space_group_name_H-M_alt 'P -1'
_atom_sites_solution_hydrogens geom
_atom_sites_solution_primary dual
_audit_creation_date 2023-07-22
_audit_creation_method
;
Olex2 1.3
(compiled 2020.11.12 svn.r5f609507 for OlexSys, GUI svn.r6226)
;
_audit_update_record
;
2023-08-04 deposited with the CCDC.	2023-12-12 downloaded from the CCDC.
;
_cell_angle_alpha 107.1090(10)
_cell_angle_beta 95.8940(10)
_cell_angle_gamma 102.6390(10)
_cell_formula_units_Z 4
_cell_length_a 10.3382(2)
_cell_length_b 15.2358(2)
_cell_length_c 17.3918(2)
_cell_measurement_reflns_used 18485
_cell_measurement_temperature 123.15
_cell_measurement_theta_max 77.5030
_cell_measurement_theta_min 3.4270
_cell_volume 2513.40(7)
_computing_cell_refinement 'CrysAlisPro 1.171.42.81a (Rigaku OD, 2023)'
_computing_data_collection 'CrysAlisPro 1.171.42.81a (Rigaku OD, 2023)'
_computing_data_reduction 'CrysAlisPro 1.171.42.81a (Rigaku OD, 2023)'
_computing_molecular_graphics 'Olex2 1.3 (Dolomanov et al., 2009)'
_computing_publication_material 'Olex2 1.3 (Dolomanov et al., 2009)'
_computing_structure_refinement 'SHELXL 2018/3 (Sheldrick, 2015)'
_computing_structure_solution 'SHELXT 2018/2 (Sheldrick, 2018)'
_diffrn_ambient_temperature 123.15
_diffrn_detector 'Hybrid Pixel Array Detector'
_diffrn_detector_area_resol_mean 10.0000
_diffrn_detector_type HyPix
_diffrn_measured_fraction_theta_full 0.998
_diffrn_measured_fraction_theta_max 0.962
_diffrn_measurement_device 'four-circle diffractometer'
_diffrn_measurement_device_type 'XtaLAB Synergy, Single source at offset/far, HyPix'
_diffrn_measurement_method '\w scans'
_diffrn_orient_matrix_type 'CrysAlisPro convention (1999,Acta A55,543-557)'
_diffrn_orient_matrix_UB_11 -0.1029869000
_diffrn_orient_matrix_UB_12 0.0352397000
_diffrn_orient_matrix_UB_13 0.0510285000
_diffrn_orient_matrix_UB_21 -0.1034278000
_diffrn_orient_matrix_UB_22 -0.0970302000
_diffrn_orient_matrix_UB_23 -0.0417682000
_diffrn_orient_matrix_UB_31 0.0528395000
_diffrn_orient_matrix_UB_32 -0.0368882000
_diffrn_orient_matrix_UB_33 0.0672767000
_diffrn_radiation_monochromator mirror
_diffrn_radiation_probe x-ray
_diffrn_radiation_type 'Cu K\a'
_diffrn_radiation_wavelength 1.54184
_diffrn_reflns_av_R_equivalents 0.0472
_diffrn_reflns_av_unetI/netI 0.0478
_diffrn_reflns_Laue_measured_fraction_full 0.998
_diffrn_reflns_Laue_measured_fraction_max 0.962
_diffrn_reflns_limit_h_max 13
_diffrn_reflns_limit_h_min -12
_diffrn_reflns_limit_k_max 18
_diffrn_reflns_limit_k_min -19
_diffrn_reflns_limit_l_max 22
_diffrn_reflns_limit_l_min -19
_diffrn_reflns_number 33725
_diffrn_reflns_point_group_measured_fraction_full 0.998
_diffrn_reflns_point_group_measured_fraction_max 0.962
_diffrn_reflns_theta_full 67.684
_diffrn_reflns_theta_max 77.570
_diffrn_reflns_theta_min 3.145
_diffrn_source 'micro-focus sealed X-ray tube'
_diffrn_source_type 'PhotonJet (Cu) X-ray Source'
_exptl_absorpt_coefficient_mu 0.544
_exptl_absorpt_correction_T_max 1.00000
_exptl_absorpt_correction_T_min 0.80920
_exptl_absorpt_correction_type multi-scan
_exptl_crystal_colour 'clear light colourless'
_exptl_crystal_colour_lustre clear
_exptl_crystal_colour_modifier light
_exptl_crystal_colour_primary colourless
_exptl_crystal_density_diffrn 1.215
_exptl_crystal_description prism
_exptl_crystal_F_000 984
_exptl_crystal_size_max 0.093
_exptl_crystal_size_mid 0.078
_exptl_crystal_size_min 0.039
_refine_diff_density_max 0.227
_refine_diff_density_min -0.240
_refine_diff_density_rms 0.044
_refine_ls_extinction_method none
_refine_ls_goodness_of_fit_ref 1.038
_refine_ls_hydrogen_treatment constr
_refine_ls_matrix_type full
_refine_ls_number_parameters 633
_refine_ls_number_reflns 10284
_refine_ls_number_restraints 0
_refine_ls_restrained_S_all 1.038
_refine_ls_R_factor_all 0.0477
_refine_ls_R_factor_gt 0.0402
_refine_ls_shift/su_max 0.001
_refine_ls_shift/su_mean 0.000
_refine_ls_structure_factor_coef Fsqd
_refine_ls_weighting_details 'w=1/[\s^2^(Fo^2^)+(0.0447P)^2^+0.6308P] where P=(Fo^2^+2Fc^2^)/3'
_refine_ls_weighting_scheme calc
_refine_ls_wR_factor_gt 0.1011
_refine_ls_wR_factor_ref 0.1058
_reflns_Friedel_coverage 0.000
_reflns_number_gt 8723
_reflns_number_total 10284
_reflns_threshold_expression 'I > 2\s(I)'
_cod_data_source_file d3sc06090j2.cif
_cod_data_source_block OD_20230722
_cod_depositor_comments 'Adding full bibliography for 1570544--1570546.cif.'
_cod_database_code 1570546
_shelx_shelxl_version_number 2018/3
_chemical_oxdiff_formula 'C H N O'
_chemical_oxdiff_usercomment OD_20230722
_shelx_space_group_comment
;
The symmetry employed for this shelxl refinement is uniquely defined
by the following loop, which should always be used as a source of
symmetry information in preference to the above space-group names.
They are only intended as comments.
;
_shelx_estimated_absorpt_t_max 0.979
_shelx_estimated_absorpt_t_min 0.951
_reflns_odcompleteness_completeness 99.91
_reflns_odcompleteness_iscentric 1
_reflns_odcompleteness_theta 66.97
_olex2_refinement_description
;
1. Fixed Uiso
 At 1.2 times of:
  All C(H) groups, All C(H,H) groups
 At 1.5 times of:
  All C(H,H,H) groups
2.a Secondary CH2 refined with riding coordinates:
 C57(H57A,H57B), C25(H25A,H25B), C31(H31A,H31B), C27(H27A,H27B), C63(H63A,
 H63B), C30(H30A,H30B), C59(H59A,H59B), C62(H62A,H62B), C28(H28A,H28B),
 C29(H29A,H29B), C61(H61A,H61B), C60(H60A,H60B)
2.b Aromatic/amide H refined with riding coordinates:
 C35(H35), C9(H9), C41(H41), C39(H39), C7(H7), C36(H36), C45(H45), C48(H48),
 C53(H53), C21(H21), C13(H13), C38(H38), C3(H3), C51(H51), C22(H22), C16(H16),
 C37(H37), C19(H19), C12(H12), C6(H6), C56(H56), C44(H44), C49(H49), C18(H18),
 C17(H17), C4(H4), C42(H42), C10(H10), C5(H5), C50(H50), C24(H24), C23(H23),
 C11(H11), C43(H43), C54(H54), C55(H55)
2.c Idealised Me refined as rotating group:
 C32(H32A,H32B,H32C), C64(H64A,H64B,H64C)
;
_olex2_submission_special_instructions 'No special instructions were received'
_oxdiff_exptl_absorpt_empirical_full_max 1.591
_oxdiff_exptl_absorpt_empirical_full_min 0.787

loop_
_space_group_symop_operation_xyz
'x, y, z'
'-x, -y, -z'

loop_
_atom_site_label
_atom_site_type_symbol
_atom_site_fract_x
_atom_site_fract_y
_atom_site_fract_z
_atom_site_U_iso_or_equiv
_atom_site_adp_type
_atom_site_occupancy
_atom_site_site_symmetry_order
_atom_site_calc_flag
_atom_site_refinement_flags_posn
_atom_site_refinement_flags_adp
_atom_site_refinement_flags_occupancy
_atom_site_disorder_assembly
_atom_site_disorder_group
N1 N 0.75394(9) 0.62893(7) 0.90940(6) 0.01727(19) Uani 1 1 d . . . . .
N4 N 0.17156(10) 0.81195(7) 0.54059(6) 0.01762(19) Uani 1 1 d . . . . .
N5 N 0.16094(10) 0.69225(7) 0.69445(6) 0.0208(2) Uani 1 1 d . . . . .
N2 N 0.78247(11) 0.77558(7) 0.77625(6) 0.0226(2) Uani 1 1 d . . . . .
N3 N 0.62367(10) 0.54635(7) 0.73672(6) 0.0204(2) Uani 1 1 d . . . . .
N6 N -0.00227(11) 0.62235(7) 0.50035(6) 0.0227(2) Uani 1 1 d . . . . .
C1 C 0.75686(11) 0.55128(8) 0.92263(7) 0.0172(2) Uani 1 1 d . . . . .
C34 C 0.19506(12) 0.87087(8) 0.43005(7) 0.0184(2) Uani 1 1 d . . . . .
C8 C 0.80938(12) 0.47216(8) 0.87279(7) 0.0182(2) Uani 1 1 d . . . . .
C33 C 0.10891(12) 0.82806(8) 0.48114(6) 0.0174(2) Uani 1 1 d . . . . .
C57 C 0.08044(11) 0.85842(8) 0.66899(6) 0.0169(2) Uani 1 1 d . . . . .
H57A H 0.009814 0.880338 0.642794 0.020 Uiso 1 1 calc R U . . .
H57B H 0.040043 0.830454 0.708453 0.020 Uiso 1 1 calc R U . . .
C15 C 0.74378(11) 0.73903(8) 0.83417(7) 0.0180(2) Uani 1 1 d . . . . .
C52 C -0.02146(12) 0.69477(8) 0.56027(7) 0.0177(2) Uani 1 1 d . . . . .
C20 C 0.75821(11) 0.57741(8) 0.75881(7) 0.0171(2) Uani 1 1 d . . . . .
C2 C 0.70640(11) 0.53813(8) 0.99753(7) 0.0186(2) Uani 1 1 d . . . . .
C40 C -0.04052(12) 0.81201(8) 0.45661(7) 0.0186(2) Uani 1 1 d . . . . .
C14 C 0.80548(11) 0.65815(8) 0.84221(6) 0.0169(2) Uani 1 1 d . . . . .
C25 C 0.96179(11) 0.69498(8) 0.86201(7) 0.0174(2) Uani 1 1 d . . . . .
H25A H 0.997010 0.639585 0.862091 0.021 Uiso 1 1 calc R U . . .
H25B H 0.989746 0.713802 0.815128 0.021 Uiso 1 1 calc R U . . .
C58 C 0.19342(11) 0.94896(8) 0.72003(7) 0.0179(2) Uani 1 1 d . . . . .
C47 C 0.20682(11) 0.73110(8) 0.63933(7) 0.0176(2) Uani 1 1 d . . . . .
C35 C 0.13921(12) 0.90062(8) 0.36861(7) 0.0200(2) Uani 1 1 d . . . . .
H35 H 0.044483 0.891686 0.357400 0.024 Uiso 1 1 calc R U . . .
C46 C 0.10803(11) 0.77527(8) 0.60094(6) 0.0172(2) Uani 1 1 d . . . . .
C9 C 0.94559(12) 0.47590(9) 0.88874(7) 0.0212(2) Uani 1 1 d . . . . .
H9 H 1.004715 0.528037 0.931389 0.025 Uiso 1 1 calc R U . . .
C41 C -0.11256(12) 0.73307(9) 0.38979(7) 0.0218(2) Uani 1 1 d . . . . .
H41 H -0.067434 0.689024 0.361279 0.026 Uiso 1 1 calc R U . . .
C39 C 0.33466(12) 0.88429(9) 0.44483(7) 0.0217(2) Uani 1 1 d . . . . .
H39 H 0.374458 0.863978 0.485968 0.026 Uiso 1 1 calc R U . . .
C7 C 0.69103(12) 0.45201(9) 1.01330(7) 0.0228(2) Uani 1 1 d . . . . .
H7 H 0.713919 0.400391 0.976369 0.027 Uiso 1 1 calc R U . . .
C36 C 0.22081(13) 0.94318(9) 0.32364(7) 0.0229(2) Uani 1 1 d . . . . .
H36 H 0.181490 0.962885 0.281935 0.027 Uiso 1 1 calc R U . . .
C45 C -0.10815(12) 0.87745(9) 0.49573(7) 0.0216(2) Uani 1 1 d . . . . .
H45 H -0.059660 0.932847 0.539562 0.026 Uiso 1 1 calc R U . . .
C26 C 1.03848(12) 0.77780(8) 0.94064(7) 0.0191(2) Uani 1 1 d . . . . .
C48 C 0.33427(12) 0.73198(9) 0.61974(7) 0.0224(2) Uani 1 1 d . . . . .
H48 H 0.363510 0.758306 0.579329 0.027 Uiso 1 1 calc R U . . .
C53 C -0.14669(12) 0.69584(9) 0.58191(7) 0.0230(2) Uani 1 1 d . . . . .
H53 H -0.156771 0.746871 0.625898 0.028 Uiso 1 1 calc R U . . .
C21 C 0.84452(12) 0.53954(9) 0.71003(7) 0.0211(2) Uani 1 1 d . . . . .
H21 H 0.939357 0.564972 0.725732 0.025 Uiso 1 1 calc R U . . .
C31 C 1.00250(12) 0.76117(9) 1.01998(7) 0.0222(2) Uani 1 1 d . . . . .
H31A H 0.909227 0.765966 1.023703 0.027 Uiso 1 1 calc R U . . .
H31B H 1.005391 0.695890 1.017491 0.027 Uiso 1 1 calc R U . . .
C13 C 0.72257(13) 0.39300(9) 0.81261(7) 0.0225(2) Uani 1 1 d . . . . .
H13 H 0.628845 0.388483 0.802882 0.027 Uiso 1 1 calc R U . . .
C38 C 0.41569(13) 0.92696(9) 0.40004(7) 0.0243(3) Uani 1 1 d . . . . .
H38 H 0.510448 0.935803 0.410762 0.029 Uiso 1 1 calc R U . . .
C3 C 0.67493(12) 0.61355(9) 1.05398(7) 0.0221(2) Uani 1 1 d . . . . .
H3 H 0.685347 0.672847 1.044578 0.027 Uiso 1 1 calc R U . . .
C51 C 0.24295(13) 0.65471(9) 0.73219(7) 0.0238(2) Uani 1 1 d . . . . .
H51 H 0.210461 0.626741 0.770980 0.029 Uiso 1 1 calc R U . . .
C27 C 1.18858(12) 0.77941(9) 0.94046(7) 0.0223(2) Uani 1 1 d . . . . .
H27A H 1.198426 0.714499 0.933664 0.027 Uiso 1 1 calc R U . . .
H27B H 1.215322 0.796327 0.892537 0.027 Uiso 1 1 calc R U . . .
C22 C 0.78997(13) 0.46413(9) 0.63815(7) 0.0246(3) Uani 1 1 d . . . . .
H22 H 0.846981 0.436294 0.604576 0.029 Uiso 1 1 calc R U . . .
C16 C 0.65562(12) 0.77266(9) 0.88371(7) 0.0223(2) Uani 1 1 d . . . . .
H16 H 0.626515 0.743509 0.922504 0.027 Uiso 1 1 calc R U . . .
C37 C 0.35869(13) 0.95686(9) 0.33944(7) 0.0250(3) Uani 1 1 d . . . . .
H37 H 0.414370 0.986529 0.309120 0.030 Uiso 1 1 calc R U . . .
C19 C 0.73774(14) 0.84930(9) 0.76925(8) 0.0264(3) Uani 1 1 d . . . . .
H19 H 0.765085 0.875613 0.728475 0.032 Uiso 1 1 calc R U . . .
C12 C 0.77260(14) 0.32061(9) 0.76675(7) 0.0268(3) Uani 1 1 d . . . . .
H12 H 0.713268 0.267168 0.725418 0.032 Uiso 1 1 calc R U . . .
C6 C 0.64251(13) 0.44112(10) 1.08258(8) 0.0265(3) Uani 1 1 d . . . . .
H6 H 0.630899 0.381788 1.092034 0.032 Uiso 1 1 calc R U . . .
C63 C 0.11906(12) 1.01955(9) 0.76683(8) 0.0239(3) Uani 1 1 d . . . . .
H63A H 0.064149 1.037483 0.726803 0.029 Uiso 1 1 calc R U . . .
H63B H 0.056630 0.987013 0.795408 0.029 Uiso 1 1 calc R U . . .
C56 C -0.11003(14) 0.55029(9) 0.45960(8) 0.0259(3) Uani 1 1 d . . . . .
H56 H -0.097102 0.498508 0.417515 0.031 Uiso 1 1 calc R U . . .
C30 C 1.09791(13) 0.83248(9) 1.09721(7) 0.0261(3) Uani 1 1 d . . . . .
H30A H 1.089623 0.897449 1.102614 0.031 Uiso 1 1 calc R U . . .
H30B H 1.071669 0.817219 1.145903 0.031 Uiso 1 1 calc R U . . .
C44 C -0.24544(13) 0.86239(10) 0.47124(8) 0.0273(3) Uani 1 1 d . . . . .
H44 H -0.290746 0.906705 0.499099 0.033 Uiso 1 1 calc R U . . .
C49 C 0.41781(13) 0.69355(9) 0.66053(8) 0.0267(3) Uani 1 1 d . . . . .
H49 H 0.505788 0.694318 0.648935 0.032 Uiso 1 1 calc R U . . .
C18 C 0.65405(14) 0.88968(9) 0.81774(8) 0.0282(3) Uani 1 1 d . . . . .
H18 H 0.626985 0.943304 0.811594 0.034 Uiso 1 1 calc R U . . .
C17 C 0.61110(14) 0.84950(10) 0.87538(8) 0.0278(3) Uani 1 1 d . . . . .
H17 H 0.551797 0.874202 0.908897 0.033 Uiso 1 1 calc R U . . .
C4 C 0.62859(13) 0.60261(10) 1.12365(8) 0.0260(3) Uani 1 1 d . . . . .
H4 H 0.608753 0.654700 1.161866 0.031 Uiso 1 1 calc R U . . .
C42 C -0.24939(13) 0.71889(10) 0.36506(8) 0.0272(3) Uani 1 1 d . . . . .
H42 H -0.297582 0.665125 0.319680 0.033 Uiso 1 1 calc R U . . .
C10 C 0.99565(13) 0.40367(9) 0.84255(8) 0.0261(3) Uani 1 1 d . . . . .
H10 H 1.089012 0.407256 0.852931 0.031 Uiso 1 1 calc R U . . .
C5 C 0.61105(13) 0.51617(10) 1.13784(8) 0.0270(3) Uani 1 1 d . . . . .
H5 H 0.577758 0.508534 1.185037 0.032 Uiso 1 1 calc R U . . .
C59 C 0.28728(13) 0.92858(9) 0.78368(7) 0.0250(3) Uani 1 1 d . . . . .
H59A H 0.231543 0.891106 0.811991 0.030 Uiso 1 1 calc R U . . .
H59B H 0.343260 0.889247 0.754847 0.030 Uiso 1 1 calc R U . . .
C50 C 0.37211(13) 0.65423(9) 0.71805(8) 0.0263(3) Uani 1 1 d . . . . .
H50 H 0.427463 0.627782 0.746895 0.032 Uiso 1 1 calc R U . . .
C24 C 0.57314(13) 0.47447(9) 0.66662(7) 0.0238(3) Uani 1 1 d . . . . .
H24 H 0.477975 0.452566 0.650540 0.029 Uiso 1 1 calc R U . . .
C62 C 0.21236(13) 1.11040(9) 0.82957(8) 0.0281(3) Uani 1 1 d . . . . .
H62A H 0.269201 1.146903 0.801040 0.034 Uiso 1 1 calc R U . . .
H62B H 0.157600 1.150668 0.858586 0.034 Uiso 1 1 calc R U . . .
C28 C 1.28546(13) 0.84871(10) 1.01749(8) 0.0270(3) Uani 1 1 d . . . . .
H28A H 1.377921 0.841770 1.014205 0.032 Uiso 1 1 calc R U . . .
H28B H 1.285853 0.914823 1.021018 0.032 Uiso 1 1 calc R U . . .
C23 C 0.65147(14) 0.43014(9) 0.61616(7) 0.0262(3) Uani 1 1 d . . . . .
H23 H 0.611192 0.377910 0.567840 0.031 Uiso 1 1 calc R U . . .
C11 C 0.90922(14) 0.32660(9) 0.78147(8) 0.0278(3) Uani 1 1 d . . . . .
H11 H 0.943587 0.277690 0.749562 0.033 Uiso 1 1 calc R U . . .
C29 C 1.24371(13) 0.82966(10) 1.09380(8) 0.0280(3) Uani 1 1 d . . . . .
H29A H 1.303361 0.878186 1.143056 0.034 Uiso 1 1 calc R U . . .
H29B H 1.253898 0.766439 1.093481 0.034 Uiso 1 1 calc R U . . .
C32 C 1.01678(13) 0.87366(9) 0.93794(8) 0.0260(3) Uani 1 1 d . . . . .
H32A H 1.029498 0.880254 0.884648 0.039 Uiso 1 1 calc R U . . .
H32B H 1.081911 0.925684 0.981270 0.039 Uiso 1 1 calc R U . . .
H32C H 0.925096 0.876097 0.946173 0.039 Uiso 1 1 calc R U . . .
C43 C -0.31671(13) 0.78284(10) 0.40622(9) 0.0302(3) Uani 1 1 d . . . . .
H43 H -0.410943 0.772079 0.389887 0.036 Uiso 1 1 calc R U . . .
C61 C 0.30193(14) 1.08634(10) 0.89115(8) 0.0301(3) Uani 1 1 d . . . . .
H61A H 0.245667 1.056355 0.924048 0.036 Uiso 1 1 calc R U . . .
H61B H 0.365718 1.145522 0.928774 0.036 Uiso 1 1 calc R U . . .
C64 C 0.27503(15) 0.99414(10) 0.66636(8) 0.0316(3) Uani 1 1 d . . . . .
H64A H 0.325851 0.951044 0.638303 0.047 Uiso 1 1 calc R U . . .
H64B H 0.337741 1.054606 0.700626 0.047 Uiso 1 1 calc R U . . .
H64C H 0.213749 1.005700 0.625791 0.047 Uiso 1 1 calc R U . . .
C60 C 0.38040(14) 1.01876(10) 0.84782(8) 0.0317(3) Uani 1 1 d . . . . .
H60A H 0.432717 1.000518 0.888765 0.038 Uiso 1 1 calc R U . . .
H60B H 0.444966 1.051990 0.820763 0.038 Uiso 1 1 calc R U . . .
C54 C -0.25676(13) 0.62101(10) 0.53810(8) 0.0287(3) Uani 1 1 d . . . . .
H54 H -0.343882 0.620549 0.551113 0.034 Uiso 1 1 calc R U . . .
C55 C -0.23864(14) 0.54709(9) 0.47534(8) 0.0284(3) Uani 1 1 d . . . . .
H55 H -0.312767 0.495450 0.443871 0.034 Uiso 1 1 calc R U . . .

loop_
_atom_site_aniso_label
_atom_site_aniso_U_11
_atom_site_aniso_U_22
_atom_site_aniso_U_33
_atom_site_aniso_U_23
_atom_site_aniso_U_13
_atom_site_aniso_U_12
N1 0.0160(4) 0.0208(5) 0.0152(4) 0.0064(4) 0.0033(3) 0.0044(4)
N4 0.0190(5) 0.0180(5) 0.0151(4) 0.0043(4) 0.0043(4) 0.0042(4)
N5 0.0231(5) 0.0219(5) 0.0176(4) 0.0069(4) 0.0023(4) 0.0063(4)
N2 0.0269(5) 0.0239(5) 0.0206(5) 0.0101(4) 0.0065(4) 0.0089(4)
N3 0.0203(5) 0.0235(5) 0.0181(4) 0.0077(4) 0.0040(4) 0.0055(4)
N6 0.0260(5) 0.0199(5) 0.0206(5) 0.0046(4) 0.0004(4) 0.0076(4)
C1 0.0148(5) 0.0198(5) 0.0157(5) 0.0050(4) 0.0020(4) 0.0031(4)
C34 0.0213(6) 0.0164(5) 0.0156(5) 0.0030(4) 0.0044(4) 0.0034(4)
C8 0.0222(6) 0.0189(5) 0.0161(5) 0.0084(4) 0.0057(4) 0.0058(4)
C33 0.0206(5) 0.0159(5) 0.0140(5) 0.0026(4) 0.0040(4) 0.0042(4)
C57 0.0164(5) 0.0194(5) 0.0151(5) 0.0055(4) 0.0031(4) 0.0050(4)
C15 0.0186(5) 0.0178(5) 0.0159(5) 0.0041(4) 0.0020(4) 0.0038(4)
C52 0.0209(5) 0.0182(5) 0.0142(5) 0.0074(4) 0.0011(4) 0.0039(4)
C20 0.0199(5) 0.0185(5) 0.0156(5) 0.0085(4) 0.0044(4) 0.0058(4)
C2 0.0148(5) 0.0231(6) 0.0174(5) 0.0072(4) 0.0023(4) 0.0037(4)
C40 0.0193(5) 0.0212(6) 0.0170(5) 0.0096(4) 0.0039(4) 0.0040(4)
C14 0.0183(5) 0.0188(5) 0.0151(5) 0.0060(4) 0.0054(4) 0.0063(4)
C25 0.0184(5) 0.0193(5) 0.0158(5) 0.0062(4) 0.0044(4) 0.0059(4)
C58 0.0175(5) 0.0184(5) 0.0163(5) 0.0043(4) 0.0036(4) 0.0035(4)
C47 0.0180(5) 0.0172(5) 0.0152(5) 0.0024(4) 0.0019(4) 0.0043(4)
C35 0.0215(6) 0.0193(6) 0.0179(5) 0.0051(4) 0.0030(4) 0.0041(4)
C46 0.0176(5) 0.0198(5) 0.0146(5) 0.0061(4) 0.0039(4) 0.0049(4)
C9 0.0241(6) 0.0219(6) 0.0184(5) 0.0072(5) 0.0036(4) 0.0065(5)
C41 0.0241(6) 0.0233(6) 0.0177(5) 0.0081(5) 0.0033(4) 0.0039(5)
C39 0.0214(6) 0.0256(6) 0.0183(5) 0.0080(5) 0.0036(4) 0.0057(5)
C7 0.0233(6) 0.0238(6) 0.0214(6) 0.0085(5) 0.0038(5) 0.0047(5)
C36 0.0269(6) 0.0235(6) 0.0190(5) 0.0092(5) 0.0037(5) 0.0049(5)
C45 0.0230(6) 0.0225(6) 0.0208(5) 0.0086(5) 0.0040(4) 0.0067(5)
C26 0.0189(5) 0.0186(5) 0.0182(5) 0.0052(4) 0.0032(4) 0.0029(4)
C48 0.0219(6) 0.0231(6) 0.0215(5) 0.0052(5) 0.0050(5) 0.0070(5)
C53 0.0224(6) 0.0260(6) 0.0182(5) 0.0054(5) 0.0057(4) 0.0030(5)
C21 0.0199(6) 0.0242(6) 0.0195(5) 0.0072(5) 0.0057(4) 0.0057(5)
C31 0.0233(6) 0.0220(6) 0.0180(5) 0.0042(5) 0.0049(4) 0.0016(5)
C13 0.0244(6) 0.0223(6) 0.0204(5) 0.0081(5) 0.0034(5) 0.0038(5)
C38 0.0200(6) 0.0293(6) 0.0224(6) 0.0085(5) 0.0052(5) 0.0035(5)
C3 0.0216(6) 0.0268(6) 0.0213(6) 0.0102(5) 0.0065(5) 0.0089(5)
C51 0.0295(6) 0.0232(6) 0.0182(5) 0.0065(5) 0.0009(5) 0.0083(5)
C27 0.0207(6) 0.0257(6) 0.0202(5) 0.0074(5) 0.0052(4) 0.0050(5)
C22 0.0300(6) 0.0263(6) 0.0188(5) 0.0056(5) 0.0099(5) 0.0099(5)
C16 0.0236(6) 0.0246(6) 0.0211(5) 0.0082(5) 0.0067(5) 0.0088(5)
C37 0.0265(6) 0.0275(6) 0.0209(6) 0.0099(5) 0.0083(5) 0.0023(5)
C19 0.0320(7) 0.0258(6) 0.0256(6) 0.0133(5) 0.0058(5) 0.0094(5)
C12 0.0383(7) 0.0195(6) 0.0188(5) 0.0039(5) 0.0047(5) 0.0035(5)
C6 0.0262(6) 0.0298(7) 0.0262(6) 0.0155(5) 0.0050(5) 0.0043(5)
C63 0.0212(6) 0.0230(6) 0.0252(6) 0.0034(5) 0.0011(5) 0.0085(5)
C56 0.0321(7) 0.0197(6) 0.0226(6) 0.0046(5) -0.0019(5) 0.0063(5)
C30 0.0268(6) 0.0273(6) 0.0188(5) 0.0036(5) 0.0039(5) 0.0016(5)
C44 0.0247(6) 0.0299(7) 0.0341(7) 0.0162(6) 0.0083(5) 0.0117(5)
C49 0.0204(6) 0.0286(7) 0.0282(6) 0.0027(5) 0.0027(5) 0.0101(5)
C18 0.0342(7) 0.0238(6) 0.0305(6) 0.0104(5) 0.0047(5) 0.0138(5)
C17 0.0303(7) 0.0297(7) 0.0277(6) 0.0085(5) 0.0095(5) 0.0161(5)
C4 0.0257(6) 0.0343(7) 0.0219(6) 0.0100(5) 0.0093(5) 0.0121(5)
C42 0.0243(6) 0.0282(7) 0.0247(6) 0.0104(5) -0.0031(5) -0.0008(5)
C10 0.0285(6) 0.0284(7) 0.0259(6) 0.0102(5) 0.0089(5) 0.0132(5)
C5 0.0223(6) 0.0420(8) 0.0218(6) 0.0167(5) 0.0078(5) 0.0086(5)
C59 0.0238(6) 0.0230(6) 0.0235(6) 0.0016(5) -0.0027(5) 0.0082(5)
C50 0.0284(6) 0.0251(6) 0.0230(6) 0.0036(5) -0.0034(5) 0.0115(5)
C24 0.0211(6) 0.0271(6) 0.0205(5) 0.0079(5) 0.0009(5) 0.0020(5)
C62 0.0262(6) 0.0230(6) 0.0294(6) -0.0010(5) 0.0036(5) 0.0085(5)
C28 0.0193(6) 0.0308(7) 0.0260(6) 0.0059(5) 0.0023(5) 0.0022(5)
C23 0.0315(7) 0.0247(6) 0.0171(5) 0.0033(5) 0.0025(5) 0.0024(5)
C11 0.0404(7) 0.0239(6) 0.0234(6) 0.0072(5) 0.0131(5) 0.0141(6)
C29 0.0271(6) 0.0292(7) 0.0216(6) 0.0040(5) -0.0015(5) 0.0035(5)
C32 0.0257(6) 0.0196(6) 0.0298(6) 0.0065(5) 0.0011(5) 0.0037(5)
C43 0.0185(6) 0.0356(7) 0.0389(7) 0.0184(6) 0.0004(5) 0.0051(5)
C61 0.0313(7) 0.0291(7) 0.0213(6) -0.0015(5) 0.0011(5) 0.0055(5)
C64 0.0357(7) 0.0270(7) 0.0225(6) 0.0042(5) 0.0089(5) -0.0073(6)
C60 0.0274(7) 0.0282(7) 0.0302(7) -0.0015(5) -0.0076(5) 0.0095(5)
C54 0.0203(6) 0.0355(7) 0.0280(6) 0.0114(6) 0.0047(5) 0.0012(5)
C55 0.0298(7) 0.0230(6) 0.0260(6) 0.0090(5) -0.0044(5) -0.0032(5)

loop_
_atom_type_symbol
_atom_type_description
_atom_type_scat_dispersion_real
_atom_type_scat_dispersion_imag
_atom_type_scat_source
C C 0.0181 0.0091 'International Tables Vol C Tables 4.2.6.8 and 6.1.1.4'
H H 0.0000 0.0000 'International Tables Vol C Tables 4.2.6.8 and 6.1.1.4'
N N 0.0311 0.0180 'International Tables Vol C Tables 4.2.6.8 and 6.1.1.4'

loop_
_geom_angle_atom_site_label_1
_geom_angle_atom_site_label_2
_geom_angle_atom_site_label_3
_geom_angle
_geom_angle_site_symmetry_1
_geom_angle_site_symmetry_3
_geom_angle_publ_flag
C1 N1 C14 125.39(10) . . ?
C33 N4 C46 125.28(10) . . ?
C51 N5 C47 117.87(11) . . ?
C19 N2 C15 117.62(11) . . ?
C24 N3 C20 117.79(10) . . ?
C56 N6 C52 117.70(11) . . ?
N1 C1 C8 127.19(10) . . ?
N1 C1 C2 116.75(10) . . ?
C2 C1 C8 116.03(10) . . ?
C35 C34 C33 121.38(11) . . ?
C35 C34 C39 118.39(11) . . ?
C39 C34 C33 120.21(10) . . ?
C9 C8 C1 119.83(10) . . ?
C9 C8 C13 119.19(11) . . ?
C13 C8 C1 120.94(11) . . ?
N4 C33 C34 116.13(10) . . ?
N4 C33 C40 128.40(10) . . ?
C34 C33 C40 115.46(9) . . ?
H57A C57 H57B 106.6 . . ?
C58 C57 H57A 106.7 . . ?
C58 C57 H57B 106.7 . . ?
C58 C57 C46 122.43(9) . . ?
C46 C57 H57A 106.7 . . ?
C46 C57 H57B 106.7 . . ?
N2 C15 C14 114.89(10) . . ?
N2 C15 C16 122.33(11) . . ?
C16 C15 C14 122.78(10) . . ?
N6 C52 C46 113.36(10) . . ?
N6 C52 C53 122.43(11) . . ?
C53 C52 C46 124.21(10) . . ?
N3 C20 C14 113.45(10) . . ?
N3 C20 C21 122.13(11) . . ?
C21 C20 C14 124.43(10) . . ?
C7 C2 C1 121.65(10) . . ?
C7 C2 C3 118.39(11) . . ?
C3 C2 C1 119.95(10) . . ?
C41 C40 C33 119.65(10) . . ?
C45 C40 C33 121.46(10) . . ?
C45 C40 C41 118.76(11) . . ?
N1 C14 C15 106.98(9) . . ?
N1 C14 C20 112.26(9) . . ?
N1 C14 C25 110.62(9) . . ?
C15 C14 C20 106.27(9) . . ?
C15 C14 C25 109.52(9) . . ?
C20 C14 C25 110.99(9) . . ?
C14 C25 H25A 106.6 . . ?
C14 C25 H25B 106.6 . . ?
H25A C25 H25B 106.6 . . ?
C26 C25 C14 122.76(9) . . ?
C26 C25 H25A 106.6 . . ?
C26 C25 H25B 106.6 . . ?
C63 C58 C57 105.13(9) . . ?
C59 C58 C57 111.67(9) . . ?
C59 C58 C63 107.83(9) . . ?
C64 C58 C57 112.48(9) . . ?
C64 C58 C63 108.86(10) . . ?
C64 C58 C59 110.58(10) . . ?
N5 C47 C46 114.46(10) . . ?
N5 C47 C48 122.26(11) . . ?
C48 C47 C46 123.27(10) . . ?
C34 C35 H35 119.6 . . ?
C36 C35 C34 120.76(11) . . ?
C36 C35 H35 119.6 . . ?
N4 C46 C57 109.91(9) . . ?
N4 C46 C52 111.76(9) . . ?
N4 C46 C47 107.64(9) . . ?
C52 C46 C57 111.54(9) . . ?
C47 C46 C57 109.42(9) . . ?
C47 C46 C52 106.43(9) . . ?
C8 C9 H9 119.8 . . ?
C8 C9 C10 120.38(11) . . ?
C10 C9 H9 119.8 . . ?
C40 C41 H41 119.9 . . ?
C42 C41 C40 120.28(12) . . ?
C42 C41 H41 119.9 . . ?
C34 C39 H39 119.7 . . ?
C38 C39 C34 120.69(11) . . ?
C38 C39 H39 119.7 . . ?
C2 C7 H7 119.7 . . ?
C6 C7 C2 120.63(12) . . ?
C6 C7 H7 119.7 . . ?
C35 C36 H36 119.9 . . ?
C37 C36 C35 120.24(11) . . ?
C37 C36 H36 119.9 . . ?
C40 C45 H45 119.7 . . ?
C44 C45 C40 120.66(11) . . ?
C44 C45 H45 119.7 . . ?
C31 C26 C25 113.33(9) . . ?
C31 C26 C27 107.83(9) . . ?
C27 C26 C25 104.40(9) . . ?
C32 C26 C25 111.45(9) . . ?
C32 C26 C31 110.00(10) . . ?
C32 C26 C27 109.58(10) . . ?
C47 C48 H48 120.7 . . ?
C49 C48 C47 118.62(11) . . ?
C49 C48 H48 120.7 . . ?
C52 C53 H53 120.7 . . ?
C54 C53 C52 118.67(12) . . ?
C54 C53 H53 120.7 . . ?
C20 C21 H21 120.5 . . ?
C22 C21 C20 119.07(11) . . ?
C22 C21 H21 120.5 . . ?
C26 C31 H31A 109.0 . . ?
C26 C31 H31B 109.0 . . ?
H31A C31 H31B 107.8 . . ?
C30 C31 C26 113.01(10) . . ?
C30 C31 H31A 109.0 . . ?
C30 C31 H31B 109.0 . . ?
C8 C13 H13 119.8 . . ?
C12 C13 C8 120.32(12) . . ?
C12 C13 H13 119.8 . . ?
C39 C38 H38 119.9 . . ?
C39 C38 C37 120.26(12) . . ?
C37 C38 H38 119.9 . . ?
C2 C3 H3 119.7 . . ?
C4 C3 C2 120.64(12) . . ?
C4 C3 H3 119.7 . . ?
N5 C51 H51 118.0 . . ?
N5 C51 C50 123.92(12) . . ?
C50 C51 H51 118.0 . . ?
C26 C27 H27A 108.6 . . ?
C26 C27 H27B 108.6 . . ?
H27A C27 H27B 107.6 . . ?
C28 C27 C26 114.72(10) . . ?
C28 C27 H27A 108.6 . . ?
C28 C27 H27B 108.6 . . ?
C21 C22 H22 120.5 . . ?
C23 C22 C21 119.02(11) . . ?
C23 C22 H22 120.5 . . ?
C15 C16 H16 120.6 . . ?
C17 C16 C15 118.82(11) . . ?
C17 C16 H16 120.6 . . ?
C36 C37 C38 119.66(11) . . ?
C36 C37 H37 120.2 . . ?
C38 C37 H37 120.2 . . ?
N2 C19 H19 118.0 . . ?
N2 C19 C18 124.06(12) . . ?
C18 C19 H19 118.0 . . ?
C13 C12 H12 120.0 . . ?
C11 C12 C13 119.92(12) . . ?
C11 C12 H12 120.0 . . ?
C7 C6 H6 119.8 . . ?
C5 C6 C7 120.44(12) . . ?
C5 C6 H6 119.8 . . ?
C58 C63 H63A 108.7 . . ?
C58 C63 H63B 108.7 . . ?
H63A C63 H63B 107.6 . . ?
C62 C63 C58 114.19(10) . . ?
C62 C63 H63A 108.7 . . ?
C62 C63 H63B 108.7 . . ?
N6 C56 H56 118.2 . . ?
N6 C56 C55 123.63(12) . . ?
C55 C56 H56 118.2 . . ?
C31 C30 H30A 109.4 . . ?
C31 C30 H30B 109.4 . . ?
H30A C30 H30B 108.0 . . ?
C29 C30 C31 111.18(10) . . ?
C29 C30 H30A 109.4 . . ?
C29 C30 H30B 109.4 . . ?
C45 C44 H44 119.9 . . ?
C43 C44 C45 120.18(12) . . ?
C43 C44 H44 119.9 . . ?
C48 C49 H49 120.2 . . ?
C50 C49 C48 119.59(12) . . ?
C50 C49 H49 120.2 . . ?
C19 C18 H18 121.1 . . ?
C17 C18 C19 117.89(12) . . ?
C17 C18 H18 121.1 . . ?
C16 C17 H17 120.4 . . ?
C18 C17 C16 119.21(12) . . ?
C18 C17 H17 120.4 . . ?
C3 C4 H4 119.8 . . ?
C5 C4 C3 120.48(12) . . ?
C5 C4 H4 119.8 . . ?
C41 C42 H42 119.8 . . ?
C41 C42 C43 120.46(12) . . ?
C43 C42 H42 119.8 . . ?
C9 C10 H10 120.0 . . ?
C11 C10 C9 119.94(12) . . ?
C11 C10 H10 120.0 . . ?
C6 C5 C4 119.40(11) . . ?
C6 C5 H5 120.3 . . ?
C4 C5 H5 120.3 . . ?
C58 C59 H59A 108.8 . . ?
C58 C59 H59B 108.8 . . ?
H59A C59 H59B 107.7 . . ?
C60 C59 C58 113.66(10) . . ?
C60 C59 H59A 108.8 . . ?
C60 C59 H59B 108.8 . . ?
C51 C50 H50 121.1 . . ?
C49 C50 C51 117.71(11) . . ?
C49 C50 H50 121.1 . . ?
N3 C24 H24 118.1 . . ?
N3 C24 C23 123.85(12) . . ?
C23 C24 H24 118.1 . . ?
C63 C62 H62A 109.5 . . ?
C63 C62 H62B 109.5 . . ?
H62A C62 H62B 108.1 . . ?
C61 C62 C63 110.68(11) . . ?
C61 C62 H62A 109.5 . . ?
C61 C62 H62B 109.5 . . ?
C27 C28 H28A 109.5 . . ?
C27 C28 H28B 109.5 . . ?
H28A C28 H28B 108.1 . . ?
C29 C28 C27 110.79(10) . . ?
C29 C28 H28A 109.5 . . ?
C29 C28 H28B 109.5 . . ?
C22 C23 C24 118.06(11) . . ?
C22 C23 H23 121.0 . . ?
C24 C23 H23 121.0 . . ?
C12 C11 H11 119.9 . . ?
C10 C11 C12 120.18(12) . . ?
C10 C11 H11 119.9 . . ?
C30 C29 H29A 109.5 . . ?
C30 C29 H29B 109.5 . . ?
C28 C29 C30 110.72(10) . . ?
C28 C29 H29A 109.5 . . ?
C28 C29 H29B 109.5 . . ?
H29A C29 H29B 108.1 . . ?
C26 C32 H32A 109.5 . . ?
C26 C32 H32B 109.5 . . ?
C26 C32 H32C 109.5 . . ?
H32A C32 H32B 109.5 . . ?
H32A C32 H32C 109.5 . . ?
H32B C32 H32C 109.5 . . ?
C44 C43 C42 119.59(12) . . ?
C44 C43 H43 120.2 . . ?
C42 C43 H43 120.2 . . ?
C62 C61 H61A 109.5 . . ?
C62 C61 H61B 109.5 . . ?
C62 C61 C60 110.74(10) . . ?
H61A C61 H61B 108.1 . . ?
C60 C61 H61A 109.5 . . ?
C60 C61 H61B 109.5 . . ?
C58 C64 H64A 109.5 . . ?
C58 C64 H64B 109.5 . . ?
C58 C64 H64C 109.5 . . ?
H64A C64 H64B 109.5 . . ?
H64A C64 H64C 109.5 . . ?
H64B C64 H64C 109.5 . . ?
C59 C60 H60A 109.2 . . ?
C59 C60 H60B 109.2 . . ?
C61 C60 C59 112.03(11) . . ?
C61 C60 H60A 109.2 . . ?
C61 C60 H60B 109.2 . . ?
H60A C60 H60B 107.9 . . ?
C53 C54 H54 120.3 . . ?
C55 C54 C53 119.36(12) . . ?
C55 C54 H54 120.3 . . ?
C56 C55 C54 118.16(12) . . ?
C56 C55 H55 120.9 . . ?
C54 C55 H55 120.9 . . ?

loop_
_geom_bond_atom_site_label_1
_geom_bond_atom_site_label_2
_geom_bond_distance
_geom_bond_site_symmetry_2
_geom_bond_publ_flag
N1 C1 1.2758(15) . ?
N1 C14 1.4757(14) . ?
N4 C33 1.2769(15) . ?
N4 C46 1.4735(14) . ?
N5 C47 1.3410(15) . ?
N5 C51 1.3402(16) . ?
N2 C15 1.3417(15) . ?
N2 C19 1.3365(17) . ?
N3 C20 1.3421(15) . ?
N3 C24 1.3386(16) . ?
N6 C52 1.3434(15) . ?
N6 C56 1.3392(17) . ?
C1 C8 1.5059(16) . ?
C1 C2 1.5022(15) . ?
C34 C33 1.5024(15) . ?
C34 C35 1.3976(16) . ?
C34 C39 1.3981(17) . ?
C8 C9 1.3922(17) . ?
C8 C13 1.3951(17) . ?
C33 C40 1.5054(16) . ?
C57 H57A 0.9900 . ?
C57 H57B 0.9900 . ?
C57 C58 1.5545(15) . ?
C57 C46 1.5596(15) . ?
C15 C14 1.5401(16) . ?
C15 C16 1.3934(16) . ?
C52 C46 1.5405(16) . ?
C52 C53 1.3870(17) . ?
C20 C14 1.5483(15) . ?
C20 C21 1.3935(16) . ?
C2 C7 1.3969(17) . ?
C2 C3 1.3985(17) . ?
C40 C41 1.3999(17) . ?
C40 C45 1.3963(17) . ?
C14 C25 1.5556(16) . ?
C25 H25A 0.9900 . ?
C25 H25B 0.9900 . ?
C25 C26 1.5541(15) . ?
C58 C63 1.5446(16) . ?
C58 C59 1.5416(16) . ?
C58 C64 1.5306(16) . ?
C47 C46 1.5385(16) . ?
C47 C48 1.3927(16) . ?
C35 H35 0.9500 . ?
C35 C36 1.3923(17) . ?
C9 H9 0.9500 . ?
C9 C10 1.3924(17) . ?
C41 H41 0.9500 . ?
C41 C42 1.3854(18) . ?
C39 H39 0.9500 . ?
C39 C38 1.3874(17) . ?
C7 H7 0.9500 . ?
C7 C6 1.3916(17) . ?
C36 H36 0.9500 . ?
C36 C37 1.3808(18) . ?
C45 H45 0.9500 . ?
C45 C44 1.3872(18) . ?
C26 C31 1.5415(15) . ?
C26 C27 1.5469(16) . ?
C26 C32 1.5386(17) . ?
C48 H48 0.9500 . ?
C48 C49 1.3900(18) . ?
C53 H53 0.9500 . ?
C53 C54 1.3850(18) . ?
C21 H21 0.9500 . ?
C21 C22 1.3883(17) . ?
C31 H31A 0.9900 . ?
C31 H31B 0.9900 . ?
C31 C30 1.5355(17) . ?
C13 H13 0.9500 . ?
C13 C12 1.3916(18) . ?
C38 H38 0.9500 . ?
C38 C37 1.3921(18) . ?
C3 H3 0.9500 . ?
C3 C4 1.3887(17) . ?
C51 H51 0.9500 . ?
C51 C50 1.3835(19) . ?
C27 H27A 0.9900 . ?
C27 H27B 0.9900 . ?
C27 C28 1.5303(17) . ?
C22 H22 0.9500 . ?
C22 C23 1.3824(19) . ?
C16 H16 0.9500 . ?
C16 C17 1.3875(18) . ?
C37 H37 0.9500 . ?
C19 H19 0.9500 . ?
C19 C18 1.3841(19) . ?
C12 H12 0.9500 . ?
C12 C11 1.387(2) . ?
C6 H6 0.9500 . ?
C6 C5 1.385(2) . ?
C63 H63A 0.9900 . ?
C63 H63B 0.9900 . ?
C63 C62 1.5322(17) . ?
C56 H56 0.9500 . ?
C56 C55 1.378(2) . ?
C30 H30A 0.9900 . ?
C30 H30B 0.9900 . ?
C30 C29 1.5241(19) . ?
C44 H44 0.9500 . ?
C44 C43 1.386(2) . ?
C49 H49 0.9500 . ?
C49 C50 1.3815(19) . ?
C18 H18 0.9500 . ?
C18 C17 1.3822(19) . ?
C17 H17 0.9500 . ?
C4 H4 0.9500 . ?
C4 C5 1.387(2) . ?
C42 H42 0.9500 . ?
C42 C43 1.391(2) . ?
C10 H10 0.9500 . ?
C10 C11 1.3848(19) . ?
C5 H5 0.9500 . ?
C59 H59A 0.9900 . ?
C59 H59B 0.9900 . ?
C59 C60 1.5356(17) . ?
C50 H50 0.9500 . ?
C24 H24 0.9500 . ?
C24 C23 1.3852(18) . ?
C62 H62A 0.9900 . ?
C62 H62B 0.9900 . ?
C62 C61 1.5214(19) . ?
C28 H28A 0.9900 . ?
C28 H28B 0.9900 . ?
C28 C29 1.5237(18) . ?
C23 H23 0.9500 . ?
C11 H11 0.9500 . ?
C29 H29A 0.9900 . ?
C29 H29B 0.9900 . ?
C32 H32A 0.9800 . ?
C32 H32B 0.9800 . ?
C32 H32C 0.9800 . ?
C43 H43 0.9500 . ?
C61 H61A 0.9900 . ?
C61 H61B 0.9900 . ?
C61 C60 1.5233(19) . ?
C64 H64A 0.9800 . ?
C64 H64B 0.9800 . ?
C64 H64C 0.9800 . ?
C60 H60A 0.9900 . ?
C60 H60B 0.9900 . ?
C54 H54 0.9500 . ?
C54 C55 1.381(2) . ?
C55 H55 0.9500 . ?

loop_
_geom_torsion_atom_site_label_1
_geom_torsion_atom_site_label_2
_geom_torsion_atom_site_label_3
_geom_torsion_atom_site_label_4
_geom_torsion
_geom_torsion_site_symmetry_1
_geom_torsion_site_symmetry_2
_geom_torsion_site_symmetry_3
_geom_torsion_site_symmetry_4
_geom_torsion_publ_flag
N1 C1 C8 C9 86.61(15) . . . . ?
N1 C1 C8 C13 -95.82(15) . . . . ?
N1 C1 C2 C7 172.86(11) . . . . ?
N1 C1 C2 C3 -7.84(16) . . . . ?
N1 C14 C25 C26 -56.34(13) . . . . ?
N4 C33 C40 C41 -102.84(14) . . . . ?
N4 C33 C40 C45 81.32(16) . . . . ?
N5 C47 C46 N4 -178.38(9) . . . . ?
N5 C47 C46 C57 62.22(12) . . . . ?
N5 C47 C46 C52 -58.43(12) . . . . ?
N5 C47 C48 C49 -1.83(18) . . . . ?
N5 C51 C50 C49 -1.10(19) . . . . ?
N2 C15 C14 N1 178.80(9) . . . . ?
N2 C15 C14 C20 -61.08(12) . . . . ?
N2 C15 C14 C25 58.87(12) . . . . ?
N2 C15 C16 C17 -3.00(18) . . . . ?
N2 C19 C18 C17 -1.9(2) . . . . ?
N3 C20 C14 N1 58.89(12) . . . . ?
N3 C20 C14 C15 -57.73(12) . . . . ?
N3 C20 C14 C25 -176.73(9) . . . . ?
N3 C20 C21 C22 -3.21(17) . . . . ?
N3 C24 C23 C22 -2.15(19) . . . . ?
N6 C52 C46 N4 55.55(12) . . . . ?
N6 C52 C46 C57 179.03(9) . . . . ?
N6 C52 C46 C47 -61.70(11) . . . . ?
N6 C52 C53 C54 -2.37(18) . . . . ?
N6 C56 C55 C54 -1.88(19) . . . . ?
C1 N1 C14 C15 163.21(10) . . . . ?
C1 N1 C14 C20 47.01(14) . . . . ?
C1 N1 C14 C25 -77.57(13) . . . . ?
C1 C8 C9 C10 -179.35(11) . . . . ?
C1 C8 C13 C12 179.70(11) . . . . ?
C1 C2 C7 C6 -179.19(11) . . . . ?
C1 C2 C3 C4 -179.79(11) . . . . ?
C34 C33 C40 C41 78.84(13) . . . . ?
C34 C33 C40 C45 -97.00(12) . . . . ?
C34 C35 C36 C37 -0.19(18) . . . . ?
C34 C39 C38 C37 -0.15(19) . . . . ?
C8 C1 C2 C7 -8.95(15) . . . . ?
C8 C1 C2 C3 170.35(10) . . . . ?
C8 C9 C10 C11 -1.34(18) . . . . ?
C8 C13 C12 C11 0.70(18) . . . . ?
C33 N4 C46 C57 -82.22(13) . . . . ?
C33 N4 C46 C52 42.17(15) . . . . ?
C33 N4 C46 C47 158.69(10) . . . . ?
C33 C34 C35 C36 177.76(11) . . . . ?
C33 C34 C39 C38 -177.61(11) . . . . ?
C33 C40 C41 C42 -178.13(11) . . . . ?
C33 C40 C45 C44 178.73(11) . . . . ?
C57 C58 C63 C62 173.02(10) . . . . ?
C57 C58 C59 C60 -167.22(11) . . . . ?
C15 N2 C19 C18 -0.22(19) . . . . ?
C15 C14 C25 C26 61.33(13) . . . . ?
C15 C16 C17 C18 0.74(19) . . . . ?
C52 N6 C56 C55 0.63(18) . . . . ?
C52 C53 C54 C55 1.03(19) . . . . ?
C20 N3 C24 C23 0.46(18) . . . . ?
C20 C14 C25 C26 178.35(9) . . . . ?
C20 C21 C22 C23 1.40(18) . . . . ?
C2 C1 C8 C9 -91.36(13) . . . . ?
C2 C1 C8 C13 86.21(13) . . . . ?
C2 C7 C6 C5 -1.21(19) . . . . ?
C2 C3 C4 C5 -0.86(19) . . . . ?
C40 C41 C42 C43 0.03(18) . . . . ?
C40 C45 C44 C43 -1.38(19) . . . . ?
C14 N1 C1 C8 -1.52(18) . . . . ?
C14 N1 C1 C2 176.44(9) . . . . ?
C14 C15 C16 C17 176.27(11) . . . . ?
C14 C20 C21 C22 177.02(11) . . . . ?
C14 C25 C26 C31 54.89(14) . . . . ?
C14 C25 C26 C27 171.96(10) . . . . ?
C14 C25 C26 C32 -69.83(13) . . . . ?
C25 C26 C31 C30 168.45(10) . . . . ?
C25 C26 C27 C28 -173.64(10) . . . . ?
C58 C57 C46 N4 -55.50(13) . . . . ?
C58 C57 C46 C52 179.98(9) . . . . ?
C58 C57 C46 C47 62.49(13) . . . . ?
C58 C63 C62 C61 -56.80(15) . . . . ?
C58 C59 C60 C61 54.82(16) . . . . ?
C47 N5 C51 C50 0.44(18) . . . . ?
C47 C48 C49 C50 1.10(18) . . . . ?
C35 C34 C33 N4 -173.43(10) . . . . ?
C35 C34 C33 C40 5.11(15) . . . . ?
C35 C34 C39 C38 0.62(17) . . . . ?
C35 C36 C37 C38 0.67(19) . . . . ?
C46 N4 C33 C34 176.54(10) . . . . ?
C46 N4 C33 C40 -1.77(18) . . . . ?
C46 C57 C58 C63 169.16(10) . . . . ?
C46 C57 C58 C59 -74.17(13) . . . . ?
C46 C57 C58 C64 50.85(14) . . . . ?
C46 C52 C53 C54 177.06(11) . . . . ?
C46 C47 C48 C49 177.35(11) . . . . ?
C9 C8 C13 C12 -2.71(17) . . . . ?
C9 C10 C11 C12 -0.71(19) . . . . ?
C41 C40 C45 C44 2.86(17) . . . . ?
C41 C42 C43 C44 1.48(19) . . . . ?
C39 C34 C33 N4 4.75(16) . . . . ?
C39 C34 C33 C40 -176.72(10) . . . . ?
C39 C34 C35 C36 -0.45(17) . . . . ?
C39 C38 C37 C36 -0.50(19) . . . . ?
C7 C2 C3 C4 -0.47(18) . . . . ?
C7 C6 C5 C4 -0.14(19) . . . . ?
C45 C40 C41 C42 -2.18(17) . . . . ?
C45 C44 C43 C42 -0.81(19) . . . . ?
C26 C31 C30 C29 -57.40(14) . . . . ?
C26 C27 C28 C29 54.88(14) . . . . ?
C48 C47 C46 N4 2.38(15) . . . . ?
C48 C47 C46 C57 -117.02(12) . . . . ?
C48 C47 C46 C52 122.33(12) . . . . ?
C48 C49 C50 C51 0.27(18) . . . . ?
C53 C52 C46 N4 -123.93(12) . . . . ?
C53 C52 C46 C57 -0.44(15) . . . . ?
C53 C52 C46 C47 118.83(12) . . . . ?
C53 C54 C55 C56 0.96(19) . . . . ?
C21 C20 C14 N1 -121.33(12) . . . . ?
C21 C20 C14 C15 122.05(11) . . . . ?
C21 C20 C14 C25 3.05(15) . . . . ?
C21 C22 C23 C24 1.12(18) . . . . ?
C31 C26 C27 C28 -52.83(13) . . . . ?
C31 C30 C29 C28 56.66(14) . . . . ?
C13 C8 C9 C10 3.04(17) . . . . ?
C13 C12 C11 C10 1.03(19) . . . . ?
C3 C2 C7 C6 1.50(17) . . . . ?
C3 C4 C5 C6 1.16(19) . . . . ?
C51 N5 C47 C46 -178.18(10) . . . . ?
C51 N5 C47 C48 1.06(17) . . . . ?
C27 C26 C31 C30 53.41(13) . . . . ?
C27 C28 C29 C30 -54.90(14) . . . . ?
C16 C15 C14 N1 -0.52(15) . . . . ?
C16 C15 C14 C20 119.60(12) . . . . ?
C16 C15 C14 C25 -120.45(12) . . . . ?
C19 N2 C15 C14 -176.61(11) . . . . ?
C19 N2 C15 C16 2.72(17) . . . . ?
C19 C18 C17 C16 1.6(2) . . . . ?
C63 C58 C59 C60 -52.21(14) . . . . ?
C63 C62 C61 C60 55.26(15) . . . . ?
C56 N6 C52 C46 -177.95(10) . . . . ?
C56 N6 C52 C53 1.54(17) . . . . ?
C59 C58 C63 C62 53.75(14) . . . . ?
C24 N3 C20 C14 -177.94(10) . . . . ?
C24 N3 C20 C21 2.27(17) . . . . ?
C62 C61 C60 C59 -54.82(16) . . . . ?
C32 C26 C31 C30 -66.05(13) . . . . ?
C32 C26 C27 C28 66.89(13) . . . . ?
C64 C58 C63 C62 -66.26(13) . . . . ?
C64 C58 C59 C60 66.71(14) . . . . ?
